data_1529091
loop_
_publ_author_name
'Thorp-Greenwood, Flora L.'
'Ronson, Tanya K.'
'Hardie, Michaele J.'

_publ_section_title
;
 Copper coordination polymers from cavitand ligands: hierarchical spaces
 from cage and capsule motifs, and other topologies
;
_journal_issue 10
_journal_name_full 'Chem. Sci.'
_journal_page_first 5779
_journal_paper_doi 10.1039/C5SC01801C
_journal_volume 6
_journal_year 2015
_chemical_formula_sum 'C108 H102 Cu2 F12 N10 O36 S4'
_chemical_formula_weight 2599.32
_chemical_name_systematic
; 
 tris(iso-nicotinoyl)cyclotriguaiacyclene copper triflate
;
_space_group_IT_number 2
_symmetry_cell_setting triclinic
_symmetry_space_group_name_Hall '-P 1'
_symmetry_space_group_name_H-M 'P -1'
_atom_sites_solution_hydrogens geom
_atom_sites_solution_primary direct
_atom_sites_solution_secondary difmap
_audit_creation_method SHELXL-97
_audit_update_record
;
2015-05-15 deposited with the CCDC.
2015-06-16 downloaded from the CCDC.
;
_cell_angle_alpha 96.787(2)
_cell_angle_beta 93.193(2)
_cell_angle_gamma 102.088(2)
_cell_formula_units_Z 2
_cell_length_a 14.4856(3)
_cell_length_b 18.0721(4)
_cell_length_c 30.4166(7)
_cell_measurement_temperature 120(2)
_cell_volume 7704.9(3)
_computing_structure_refinement 'SHELXL-97 (Sheldrick, 1997)'
_computing_structure_solution 'SHELXS-97 (Sheldrick, 1990)'
_diffrn_ambient_temperature 120(2)
_diffrn_measured_fraction_theta_full 0.950
_diffrn_measured_fraction_theta_max 0.950
_diffrn_measurement_device_type 'Agilent Supernova'
_diffrn_radiation_monochromator graphite
_diffrn_radiation_source 'fine-focus sealed tube'
_diffrn_radiation_type CuK\a
_diffrn_radiation_wavelength 1.54184
_diffrn_reflns_av_R_equivalents 0.0294
_diffrn_reflns_av_sigmaI/netI 0.0405
_diffrn_reflns_limit_h_max 15
_diffrn_reflns_limit_h_min -12
_diffrn_reflns_limit_k_max 20
_diffrn_reflns_limit_k_min -19
_diffrn_reflns_limit_l_max 26
_diffrn_reflns_limit_l_min -34
_diffrn_reflns_number 52923
_diffrn_reflns_theta_full 62.21
_diffrn_reflns_theta_max 62.21
_diffrn_reflns_theta_min 3.08
_exptl_absorpt_coefficient_mu 1.538
_exptl_absorpt_correction_T_max 0.8614
_exptl_absorpt_correction_T_min 0.7484
_exptl_absorpt_correction_type multi-scan
_exptl_crystal_colour blue
_exptl_crystal_density_diffrn 1.120
_exptl_crystal_density_method 'not measured'
_exptl_crystal_description plate
_exptl_crystal_F_000 2676
_exptl_crystal_size_max 0.2
_exptl_crystal_size_mid 0.1
_exptl_crystal_size_min 0.2
_platon_squeeze_details
;
;
_refine_diff_density_max 1.440
_refine_diff_density_min -0.840
_refine_diff_density_rms 0.106
_refine_ls_extinction_method none
_refine_ls_goodness_of_fit_ref 1.224
_refine_ls_hydrogen_treatment noref
_refine_ls_matrix_type full
_refine_ls_number_parameters 1452
_refine_ls_number_reflns 23197
_refine_ls_number_restraints 2
_refine_ls_restrained_S_all 1.225
_refine_ls_R_factor_all 0.1253
_refine_ls_R_factor_gt 0.1063
_refine_ls_shift/su_max 0.001
_refine_ls_shift/su_mean 0.000
_refine_ls_structure_factor_coef Fsqd
_refine_ls_weighting_details 'calc w=1/[\s^2^(Fo^2^)+(0.2000P)^2^+0.0000P] where P=(Fo^2^+2Fc^2^)/3'
_refine_ls_weighting_scheme calc
_refine_ls_wR_factor_gt 0.2998
_refine_ls_wR_factor_ref 0.3235
_reflns_number_gt 16042
_reflns_number_total 23197
_reflns_threshold_expression >2sigma(I)
_cod_data_source_file c5sc01801c2.cif
_cod_data_source_block c:
_cod_depositor_comments
;
The following automatic conversions were performed:

'_symmetry_cell_setting' value 'Triclinic' changed to 'triclinic'
according to
/usr/data/users/saulius/crontab/automatic-downloads/rss-feeds/RSC/lib/dictionaries/cif_core.dic
dictionary named 'cif_core.dic' version 2.4.2 from 2011-04-26.

Automatic conversion script
Id: cif_fix_values 3271 2015-04-21 07:52:19Z andrius 

 Adding full bibliography for 1529088--1529094.cif.
;
_cod_original_sg_symbol_H-M P-1
_cod_database_code 1529091

loop_
_symmetry_equiv_pos_as_xyz
'x, y, z'
'-x, -y, -z'

loop_
_atom_site_label
_atom_site_type_symbol
_atom_site_fract_x
_atom_site_fract_y
_atom_site_fract_z
_atom_site_U_iso_or_equiv
_atom_site_adp_type
_atom_site_occupancy
_atom_site_symmetry_multiplicity
_atom_site_calc_flag
_atom_site_refinement_flags
Cu1 Cu 0.96962(5) 0.52390(3) 0.29794(3) 0.0602(3) Uani 1 1 d .
S1 S 0.64548(11) 0.14539(11) 0.34711(7) 0.0884(5) Uani 1 1 d .
F1 F 0.7702(3) 0.1468(3) 0.28876(17) 0.1207(14) Uani 1 1 d .
O1 O 0.6271(4) 0.7375(3) 0.01247(16) 0.1130(17) Uani 1 1 d .
N1 N 0.8466(4) 0.9493(4) -0.13027(15) 0.0904(17) Uani 1 1 d .
C1 C 0.4714(3) 0.8893(3) 0.07309(14) 0.0508(11) Uani 1 1 d .
Cu2 Cu 2.09251(6) 1.04031(7) 0.18759(2) 0.0874(4) Uani 1 1 d .
S2 S 2.04142(17) 1.21865(17) 0.16684(7) 0.1171(7) Uani 1 1 d .
F2 F 0.8217(3) 0.2200(3) 0.34961(16) 0.1274(16) Uani 1 1 d .
O2 O 0.6261(3) 0.8703(3) -0.01934(12) 0.0950(14) Uani 1 1 d .
N2 N 0.9006(3) 0.5998(2) 0.27583(14) 0.0561(10) Uani 1 1 d .
C2 C 0.5261(4) 0.9026(3) 0.03753(15) 0.0598(12) Uani 1 1 d .
H2 H 0.5289 0.9494 0.0257 0.072 Uiso 1 1 calc R
S3 S 2.14795(11) 0.85789(13) 0.18979(6) 0.0917(6) Uani 1 1 d .
F3 F 0.8049(3) 0.1007(3) 0.34614(18) 0.1283(18) Uani 1 1 d .
O3 O 0.7628(4) 0.8957(6) 0.02120(17) 0.176(4) Uani 1 1 d .
N3 N 0.8655(3) 1.4378(2) 0.26677(16) 0.0669(12) Uani 1 1 d .
C3 C 0.5768(4) 0.8522(4) 0.01824(18) 0.0729(16) Uani 1 1 d .
F4 F 1.9398(8) 1.3152(6) 0.1835(3) 0.242(4) Uani 1 1 d .
O4 O 0.6453(4) 1.1960(2) 0.11382(14) 0.0938(14) Uani 1 1 d .
N4 N 1.0679(3) 0.6105(2) 0.33234(14) 0.0533(10) Uani 1 1 d .
C4 C 0.5765(4) 0.7844(4) 0.03424(19) 0.0747(16) Uani 1 1 d .
F5 F 1.8606(5) 1.2031(5) 0.1585(3) 0.199(3) Uani 1 1 d .
O5 O 0.6527(3) 1.19911(19) 0.20263(12) 0.0681(9) Uani 1 1 d .
N5 N 1.9570(3) 0.5525(2) 0.68352(15) 0.0632(11) Uani 1 1 d .
C5 C 0.5223(4) 0.7677(4) 0.06988(17) 0.0702(14) Uani 1 1 d .
H5 H 0.5197 0.7205 0.0810 0.084 Uiso 1 1 calc R
F6 F 1.9253(6) 1.2317(6) 0.2260(3) 0.214(4) Uani 1 1 d .
O6 O 0.5670(3) 1.2824(3) 0.18154(18) 0.1016(15) Uani 1 1 d .
N6 N 2.0369(3) 1.0357(3) 0.24570(14) 0.0740(14) Uani 1 1 d .
C6 C 0.4720(3) 0.8189(3) 0.08931(15) 0.0577(12) Uani 1 1 d .
F7 F 2.1441(4) 0.8548(4) 0.27568(16) 0.153(2) Uani 1 1 d .
O7 O 0.6828(3) 0.8718(3) 0.28207(13) 0.0798(11) Uani 1 1 d .
N7 N 1.8323(3) 0.9078(4) 0.12770(15) 0.0830(15) Uani 1 1 d .
C7 C 0.4220(4) 0.7984(3) 0.12971(15) 0.0559(11) Uani 1 1 d .
H7A H 0.3676 0.8235 0.1320 0.067 Uiso 1 1 calc R
H7B H 0.3970 0.7425 0.1263 0.067 Uiso 1 1 calc R
F8 F 2.1713(3) 0.7544(4) 0.2403(2) 0.148(2) Uani 1 1 d .
O8 O 0.6622(2) 0.7390(2) 0.22895(12) 0.0649(9) Uani 1 1 d .
N8 N 2.3458(4) 1.1780(5) 0.2531(2) 0.112(2) Uani 1 1 d .
C8 C 0.4866(3) 0.8223(2) 0.17162(14) 0.0430(9) Uani 1 1 d .
F9 F 2.2801(3) 0.8579(3) 0.25190(16) 0.1326(18) Uani 1 1 d .
O9 O 0.7975(3) 0.8153(2) 0.21172(15) 0.0768(11) Uani 1 1 d .
N9 N 0.8843(6) 0.3003(5) 0.4465(3) 0.131(3) Uani 1 1 d .
C9 C 0.5452(3) 0.7748(3) 0.18306(15) 0.0508(11) Uani 1 1 d .
H9 H 0.5403 0.7273 0.1649 0.061 Uiso 1 1 calc R
O10 O 1.0616(3) 0.5314(2) 0.23351(15) 0.0892(13) Uani 1 1 d .
C10 C 0.6090(3) 0.7930(3) 0.21878(18) 0.0586(12) Uani 1 1 d .
O11 O 0.8818(3) 0.5176(2) 0.36222(14) 0.0798(11) Uani 1 1 d .
C11 C 0.6184(4) 0.8597(3) 0.24649(15) 0.0566(12) Uani 1 1 d .
O12 O 1.4289(2) 0.8653(2) 0.36601(10) 0.0614(9) Uani 1 1 d .
C12 C 0.5602(3) 0.9099(3) 0.23634(16) 0.0584(12) Uani 1 1 d .
H12 H 0.5663 0.9573 0.2547 0.070 Uiso 1 1 calc R
O13 O 1.3514(2) 0.76962(17) 0.42013(11) 0.0556(8) Uani 1 1 d .
C13 C 0.4926(3) 0.8906(3) 0.19903(14) 0.0499(11) Uani 1 1 d .
O14 O 1.2506(2) 0.8494(2) 0.42481(14) 0.0743(11) Uani 1 1 d .
C14 C 0.4350(3) 0.9486(3) 0.19172(15) 0.0527(11) Uani 1 1 d .
H14A H 0.3758 0.9226 0.1734 0.063 Uiso 1 1 calc R
H14B H 0.4170 0.9693 0.2208 0.063 Uiso 1 1 calc R
O15 O 1.5890(3) 0.6697(2) 0.60112(14) 0.0754(11) Uani 1 1 d .
C15 C 0.4838(3) 1.0138(3) 0.16948(15) 0.0501(11) Uani 1 1 d .
O16 O 1.7805(2) 0.71094(19) 0.60591(11) 0.0589(8) Uani 1 1 d .
C16 C 0.5391(3) 1.0784(3) 0.19411(15) 0.0499(11) Uani 1 1 d .
H16 H 0.5411 1.0826 0.2256 0.060 Uiso 1 1 calc R
O17 O 1.7699(3) 0.7553(2) 0.67650(13) 0.0782(11) Uani 1 1 d .
C17 C 0.5915(4) 1.1373(3) 0.17503(17) 0.0619(13) Uani 1 1 d .
O18 O 1.99313(18) 0.90880(17) 0.44390(9) 0.0451(7) Uani 1 1 d .
C18 C 0.5902(4) 1.1352(3) 0.12913(19) 0.0701(15) Uani 1 1 d .
O19 O 1.89820(19) 0.96840(18) 0.38407(9) 0.0465(7) Uani 1 1 d .
C19 C 0.5312(4) 1.0708(3) 0.10262(19) 0.0724(15) Uani 1 1 d .
H19 H 0.5272 1.0684 0.0712 0.087 Uiso 1 1 calc R
O20 O 1.9876(2) 1.08664(18) 0.40658(9) 0.0499(7) Uani 1 1 d .
C20 C 0.4791(4) 1.0110(3) 0.12210(17) 0.0599(12) Uani 1 1 d .
O21 O 1.9815(3) 0.9668(3) 0.15543(11) 0.0865(13) Uani 1 1 d .
C21 C 0.4198(4) 0.9463(3) 0.09101(16) 0.0622(13) Uani 1 1 d .
H21A H 0.3668 0.9206 0.1068 0.075 Uiso 1 1 calc R
H21B H 0.3921 0.9672 0.0660 0.075 Uiso 1 1 calc R
O22 O 2.2037(3) 1.1181(3) 0.21699(13) 0.1049(16) Uani 1 1 d .
C22 C 0.6290(8) 0.6641(5) 0.0312(3) 0.142(4) Uani 1 1 d .
H22A H 0.6518 0.6757 0.0628 0.213 Uiso 1 1 calc R
H22B H 0.6715 0.6372 0.0151 0.213 Uiso 1 1 calc R
H22C H 0.5650 0.6318 0.0281 0.213 Uiso 1 1 calc R
O23 O 0.5922(4) 0.0783(3) 0.3142(3) 0.137(2) Uani 1 1 d .
C23 C 0.7174(5) 0.8997(7) -0.0125(2) 0.140(4) Uani 1 1 d .
O24 O 0.6244(3) 0.2135(3) 0.33775(18) 0.0957(14) Uani 1 1 d .
C24 C 0.7602(5) 0.9146(6) -0.0547(2) 0.109(3) Uani 1 1 d .
O25 O 0.6520(4) 0.1299(6) 0.3886(2) 0.193(4) Uani 1 1 d .
C25 C 0.8585(7) 0.9207(7) -0.0559(3) 0.152(4) Uani 1 1 d .
H25 H 0.8956 0.9139 -0.0306 0.183 Uiso 1 1 calc R
O26 O 2.0241(4) 1.1421(3) 0.17548(16) 0.1075(16) Uani 1 1 d .
C26 C 0.9000(7) 0.9366(8) -0.0941(3) 0.164(5) Uani 1 1 d .
H26 H 0.9659 0.9389 -0.0957 0.197 Uiso 1 1 calc R
O27 O 2.1111(6) 1.2641(6) 0.1968(3) 0.184(3) Uani 1 1 d .
C27 C 0.7568(5) 0.9290(5) -0.1295(2) 0.098(2) Uani 1 1 d .
H27 H 0.7185 0.9267 -0.1562 0.117 Uiso 1 1 calc R
O28 O 2.0450(7) 1.2315(5) 0.1227(2) 0.175(3) Uani 1 1 d .
C28 C 0.7127(5) 0.9105(5) -0.0926(2) 0.101(2) Uani 1 1 d .
H28 H 0.6456 0.8943 -0.0947 0.122 Uiso 1 1 calc R
O29 O 2.1698(3) 0.9420(3) 0.19971(13) 0.0853(12) Uani 1 1 d .
C29 C 0.7151(6) 0.9513(6) 0.3021(3) 0.123(3) Uani 1 1 d .
H29A H 0.7300 0.9837 0.2787 0.185 Uiso 1 1 calc R
H29B H 0.7719 0.9562 0.3222 0.185 Uiso 1 1 calc R
H29C H 0.6650 0.9671 0.3188 0.185 Uiso 1 1 calc R
O30 O 2.0495(3) 0.8212(4) 0.18493(17) 0.1132(17) Uani 1 1 d .
C30 C 0.7579(4) 0.7603(3) 0.22666(19) 0.0678(14) Uani 1 1 d .
O31 O 2.2056(3) 0.8291(3) 0.15720(18) 0.1105(17) Uani 1 1 d .
C31 C 0.8063(3) 0.7026(3) 0.24326(17) 0.0577(12) Uani 1 1 d .
C32 C 0.7581(4) 0.6441(3) 0.2645(2) 0.0669(14) Uani 1 1 d .
H32 H 0.6923 0.6384 0.2679 0.080 Uiso 1 1 calc R
C33 C 0.8079(4) 0.5945(3) 0.2804(2) 0.0677(14) Uani 1 1 d .
H33 H 0.7752 0.5548 0.2952 0.081 Uiso 1 1 calc R
C34 C 0.9470(4) 0.6570(3) 0.25483(18) 0.0597(12) Uani 1 1 d .
H34 H 1.0126 0.6613 0.2512 0.072 Uiso 1 1 calc R
C35 C 0.9010(4) 0.7091(3) 0.23859(18) 0.0614(13) Uani 1 1 d .
H35 H 0.9349 0.7491 0.2243 0.074 Uiso 1 1 calc R
C36 C 0.6277(11) 1.2008(8) 0.0671(3) 0.221(8) Uani 1 1 d .
H36A H 0.6494 1.1597 0.0494 0.332 Uiso 1 1 calc R
H36B H 0.6621 1.2503 0.0603 0.332 Uiso 1 1 calc R
H36C H 0.5596 1.1956 0.0599 0.332 Uiso 1 1 calc R
C37 C 0.6360(4) 1.2692(4) 0.2005(2) 0.0771(16) Uani 1 1 d .
C38 C 0.7154(4) 1.3263(3) 0.2243(2) 0.0767(16) Uani 1 1 d .
C39 C 0.7499(4) 1.3226(3) 0.2663(2) 0.0748(16) Uani 1 1 d .
H39 H 0.7233 1.2811 0.2814 0.090 Uiso 1 1 calc R
C40 C 0.8254(4) 1.3807(3) 0.2873(2) 0.0714(15) Uani 1 1 d .
H40 H 0.8479 1.3785 0.3170 0.086 Uiso 1 1 calc R
C41 C 0.8327(5) 1.4390(4) 0.2241(2) 0.0831(18) Uani 1 1 d .
H41 H 0.8646 1.4781 0.2086 0.100 Uiso 1 1 calc R
C42 C 0.7571(5) 1.3874(4) 0.2022(2) 0.0901(19) Uani 1 1 d .
H42 H 0.7335 1.3925 0.1732 0.108 Uiso 1 1 calc R
C43 C 1.5764(2) 0.9509(2) 0.47033(13) 0.0361(9) Uani 1 1 d .
C44 C 1.5443(3) 0.9385(3) 0.42584(14) 0.0437(10) Uani 1 1 d .
H44 H 1.5749 0.9714 0.4064 0.052 Uiso 1 1 calc R
C45 C 1.4689(3) 0.8797(3) 0.40895(14) 0.0461(10) Uani 1 1 d .
C46 C 1.4278(3) 0.8316(2) 0.43768(16) 0.0477(10) Uani 1 1 d .
C47 C 1.4581(3) 0.8411(2) 0.48180(15) 0.0446(10) Uani 1 1 d .
H47 H 1.4279 0.8067 0.5006 0.054 Uiso 1 1 calc R
C48 C 1.5332(3) 0.9013(2) 0.49940(13) 0.0377(9) Uani 1 1 d .
C49 C 1.5597(3) 0.9126(2) 0.54889(13) 0.0392(9) Uani 1 1 d .
H49A H 1.5009 0.9033 0.5644 0.047 Uiso 1 1 calc R
H49B H 1.5926 0.9665 0.5581 0.047 Uiso 1 1 calc R
C50 C 1.6226(3) 0.8616(2) 0.56394(12) 0.0380(9) Uani 1 1 d .
C51 C 1.5771(3) 0.7904(3) 0.57460(15) 0.0490(10) Uani 1 1 d .
H51 H 1.5098 0.7765 0.5719 0.059 Uiso 1 1 calc R
C52 C 1.6276(3) 0.7406(3) 0.58884(16) 0.0548(11) Uani 1 1 d .
C53 C 1.7263(3) 0.7618(3) 0.59246(15) 0.0501(11) Uani 1 1 d .
C54 C 1.7715(3) 0.8314(3) 0.58242(14) 0.0449(10) Uani 1 1 d .
H54 H 1.8387 0.8448 0.5852 0.054 Uiso 1 1 calc R
C55 C 1.7205(3) 0.8834(2) 0.56801(12) 0.0369(9) Uani 1 1 d .
C56 C 1.7757(3) 0.9593(2) 0.55784(12) 0.0372(9) Uani 1 1 d .
H56A H 1.7378 0.9982 0.5645 0.045 Uiso 1 1 calc R
H56B H 1.8346 0.9744 0.5779 0.045 Uiso 1 1 calc R
C57 C 1.8018(3) 0.9597(2) 0.51044(13) 0.0362(8) Uani 1 1 d .
C58 C 1.8816(3) 0.9309(2) 0.49905(12) 0.0368(9) Uani 1 1 d .
H58 H 1.9131 0.9087 0.5206 0.044 Uiso 1 1 calc R
C59 C 1.9155(3) 0.9339(2) 0.45768(13) 0.0421(9) Uani 1 1 d .
C60 C 1.8657(3) 0.9655(2) 0.42673(12) 0.0395(9) Uani 1 1 d .
C61 C 1.7875(3) 0.9930(2) 0.43655(13) 0.0391(9) Uani 1 1 d .
H61 H 1.7563 1.0146 0.4147 0.047 Uiso 1 1 calc R
C62 C 1.7528(3) 0.9898(2) 0.47819(13) 0.0369(9) Uani 1 1 d .
C63 C 1.6604(3) 1.0159(2) 0.48562(13) 0.0369(9) Uani 1 1 d .
H63A H 1.6585 1.0336 0.5176 0.044 Uiso 1 1 calc R
H63B H 1.6573 1.0592 0.4689 0.044 Uiso 1 1 calc R
C64 C 1.4618(10) 0.9123(9) 0.3392(3) 0.262(11) Uani 1 1 d .
H64A H 1.4663 0.9647 0.3532 0.392 Uiso 1 1 calc R
H64B H 1.4193 0.9024 0.3119 0.392 Uiso 1 1 calc R
H64C H 1.5248 0.9055 0.3319 0.392 Uiso 1 1 calc R
C65 C 1.2682(3) 0.7887(3) 0.41171(17) 0.0571(12) Uani 1 1 d .
C66 C 1.1993(3) 0.7246(3) 0.38378(16) 0.0525(11) Uani 1 1 d .
C67 C 1.1027(4) 0.7226(3) 0.3851(2) 0.0735(16) Uani 1 1 d .
H67 H 1.0807 0.7603 0.4035 0.088 Uiso 1 1 calc R
C68 C 1.0403(4) 0.6639(3) 0.3588(2) 0.0687(15) Uani 1 1 d .
H68 H 0.9744 0.6617 0.3596 0.082 Uiso 1 1 calc R
C69 C 1.1624(3) 0.6144(3) 0.33037(18) 0.0576(12) Uani 1 1 d .
H69 H 1.1824 0.5775 0.3103 0.069 Uiso 1 1 calc R
C70 C 1.2301(3) 0.6695(2) 0.35624(16) 0.0509(11) Uani 1 1 d .
H70 H 1.2957 0.6698 0.3553 0.061 Uiso 1 1 calc R
C71 C 1.4882(4) 0.6460(4) 0.5968(3) 0.103(2) Uani 1 1 d .
H71A H 1.4611 0.6825 0.6157 0.155 Uiso 1 1 calc R
H71B H 1.4696 0.5952 0.6061 0.155 Uiso 1 1 calc R
H71C H 1.4647 0.6442 0.5658 0.155 Uiso 1 1 calc R
C72 C 1.7966(4) 0.7127(3) 0.64975(18) 0.0578(12) Uani 1 1 d .
C73 C 1.8515(4) 0.6547(3) 0.66049(17) 0.0580(12) Uani 1 1 d .
C74 C 1.8834(4) 0.6569(3) 0.7044(2) 0.0713(15) Uani 1 1 d .
H74 H 1.8700 0.6932 0.7271 0.086 Uiso 1 1 calc R
C75 C 1.9351(5) 0.6047(3) 0.7139(2) 0.0805(17) Uani 1 1 d .
H75 H 1.9571 0.6055 0.7440 0.097 Uiso 1 1 calc R
C76 C 1.9233(4) 0.5508(3) 0.6428(2) 0.0741(16) Uani 1 1 d .
H76 H 1.9352 0.5121 0.6213 0.089 Uiso 1 1 calc R
C77 C 1.8709(4) 0.6010(3) 0.6283(2) 0.0706(14) Uani 1 1 d .
H77 H 1.8498 0.5984 0.5979 0.085 Uiso 1 1 calc R
C78 C 2.0399(3) 0.8721(3) 0.47461(15) 0.0470(10) Uani 1 1 d .
H78A H 2.0534 0.9046 0.5034 0.070 Uiso 1 1 calc R
H78B H 2.0993 0.8635 0.4633 0.070 Uiso 1 1 calc R
H78C H 1.9989 0.8230 0.4782 0.070 Uiso 1 1 calc R
C79 C 1.9589(3) 1.0342(3) 0.37833(14) 0.0477(11) Uani 1 1 d .
C80 C 1.9845(3) 1.0319(3) 0.33117(14) 0.0517(11) Uani 1 1 d .
C81 C 1.9727(3) 0.9644(3) 0.30257(16) 0.0571(12) Uani 1 1 d .
H81 H 1.9458 0.9166 0.3117 0.069 Uiso 1 1 calc R
C82 C 2.0015(4) 0.9692(4) 0.26021(16) 0.0675(15) Uani 1 1 d .
H82 H 1.9959 0.9233 0.2405 0.081 Uiso 1 1 calc R
C83 C 2.0442(4) 1.1021(4) 0.27367(18) 0.0753(16) Uani 1 1 d .
H83 H 2.0659 1.1496 0.2631 0.090 Uiso 1 1 calc R
C84 C 2.0208(4) 1.1015(4) 0.31674(16) 0.0670(14) Uani 1 1 d .
H84 H 2.0292 1.1479 0.3363 0.080 Uiso 1 1 calc R
C85 C 1.8916(4) 0.9612(4) 0.15354(17) 0.0775(17) Uani 1 1 d .
C86 C 1.8405(4) 1.0099(5) 0.1801(2) 0.099(2) Uani 1 1 d .
H86A H 1.8695 1.0646 0.1800 0.118 Uiso 1 1 calc R
H86B H 1.8398 0.9986 0.2111 0.118 Uiso 1 1 calc R
C87 C 1.7426(5) 0.9898(6) 0.1572(3) 0.106(2) Uani 1 1 d .
H87A H 1.6945 0.9880 0.1792 0.127 Uiso 1 1 calc R
H87B H 1.7338 1.0276 0.1372 0.127 Uiso 1 1 calc R
C88 C 1.7347(4) 0.9138(5) 0.1317(2) 0.086(2) Uani 1 1 d .
H88A H 1.7008 0.8732 0.1477 0.104 Uiso 1 1 calc R
H88B H 1.7008 0.9103 0.1021 0.104 Uiso 1 1 calc R
C89 C 1.8615(7) 0.8417(6) 0.1029(3) 0.129(3) Uani 1 1 d .
H89A H 1.9296 0.8461 0.1094 0.193 Uiso 1 1 calc R
H89B H 1.8477 0.8413 0.0710 0.193 Uiso 1 1 calc R
H89C H 1.8265 0.7943 0.1120 0.193 Uiso 1 1 calc R
C94 C 0.8589(6) 0.3513(6) 0.4252(4) 0.132(4) Uani 1 1 d .
C95 C 0.7599(9) 0.3507(10) 0.4330(5) 0.202(6) Uani 1 1 d .
H95A H 0.7180 0.3314 0.4054 0.242 Uiso 1 1 calc R
H95B H 0.7522 0.4027 0.4441 0.242 Uiso 1 1 calc R
C90 C 2.1888(6) 0.8314(7) 0.2409(3) 0.128(3) Uani 1 1 d .
C96 C 0.7370(14) 0.2966(13) 0.4686(8) 0.301(14) Uani 1 1 d .
H96A H 0.7315 0.3259 0.4976 0.361 Uiso 1 1 calc R
H96B H 0.6766 0.2591 0.4597 0.361 Uiso 1 1 calc R
C97 C 0.8147(10) 0.2586(9) 0.4714(5) 0.184(6) Uani 1 1 d .
H97A H 0.8394 0.2612 0.5027 0.221 Uiso 1 1 calc R
H97B H 0.7950 0.2044 0.4582 0.221 Uiso 1 1 calc R
C98 C 0.9760(8) 0.2780(7) 0.4413(6) 0.191(6) Uani 1 1 d .
H98A H 1.0038 0.2978 0.4152 0.287 Uiso 1 1 calc R
H98B H 0.9660 0.2222 0.4374 0.287 Uiso 1 1 calc R
H98C H 1.0191 0.2993 0.4679 0.287 Uiso 1 1 calc R
C99 C 0.7664(5) 0.1520(4) 0.3329(3) 0.099(2) Uani 1 1 d .
C100 C 1.9453(12) 1.2448(9) 0.1832(5) 0.172(5) Uani 1 1 d .
C101 C 2.2688(5) 1.1231(5) 0.2469(2) 0.100(2) Uani 1 1 d .
C102 C 2.2751(7) 1.0768(5) 0.2810(3) 0.118(3) Uani 1 1 d .
H10A H 2.2641 1.0224 0.2682 0.142 Uiso 1 1 calc R
H10B H 2.2270 1.0825 0.3023 0.142 Uiso 1 1 calc R
C103 C 2.3721(6) 1.1029(6) 0.3037(2) 0.102(2) Uani 1 1 d .
H10C H 2.3700 1.1058 0.3363 0.123 Uiso 1 1 calc R
H10D H 2.4128 1.0675 0.2938 0.123 Uiso 1 1 calc R
C104 C 2.4083(6) 1.1793(7) 0.2909(3) 0.120(3) Uani 1 1 d .
H10E H 2.4037 1.2203 0.3148 0.144 Uiso 1 1 calc R
H10F H 2.4748 1.1857 0.2833 0.144 Uiso 1 1 calc R
C105 C 2.3544(9) 1.2458(10) 0.2274(4) 0.220(8) Uani 1 1 d .
H10G H 2.2962 1.2404 0.2081 0.330 Uiso 1 1 calc R
H10H H 2.4083 1.2477 0.2091 0.330 Uiso 1 1 calc R
H10I H 2.3643 1.2930 0.2482 0.330 Uiso 1 1 calc R
O124 O 0.9044(5) 0.3907(4) 0.4006(2) 0.137(2) Uani 1 1 d .
C91 C 1.7575(7) 0.7554(6) 0.4008(4) 0.121(3) Uiso 1 1 d D
C92 C 1.6832(8) 0.7752(6) 0.4242(4) 0.135(3) Uiso 1 1 d .
H92A H 1.6238 0.7636 0.4046 0.162 Uiso 1 1 calc R
H92B H 1.6985 0.8303 0.4355 0.162 Uiso 1 1 calc R
C93 C 1.6723(11) 0.7277(8) 0.4628(5) 0.182(5) Uiso 1 1 d .
H93A H 1.6567 0.7579 0.4897 0.218 Uiso 1 1 calc R
H93B H 1.6214 0.6812 0.4549 0.218 Uiso 1 1 calc R
C106 C 1.8874(11) 0.7011(8) 0.4242(5) 0.190(5) Uiso 1 1 d .
H10J H 1.8886 0.6604 0.4001 0.285 Uiso 1 1 calc R
H10K H 1.8976 0.6831 0.4529 0.285 Uiso 1 1 calc R
H10L H 1.9376 0.7457 0.4216 0.285 Uiso 1 1 calc R
O107 O 1.8108(13) 0.7782(10) 0.3624(6) 0.314(7) Uiso 1 1 d .
N13 N 1.7997(14) 0.7213(10) 0.4215(6) 0.252(6) Uiso 1 1 d D
C108 C 1.7552(15) 0.7095(12) 0.4698(7) 0.247(8) Uiso 1 1 d D
H10M H 1.7476 0.6561 0.4759 0.296 Uiso 1 1 calc R
H10N H 1.7948 0.7442 0.4946 0.296 Uiso 1 1 calc R

loop_
_atom_site_aniso_label
_atom_site_aniso_U_11
_atom_site_aniso_U_22
_atom_site_aniso_U_33
_atom_site_aniso_U_23
_atom_site_aniso_U_13
_atom_site_aniso_U_12
Cu1 0.0590(5) 0.0361(4) 0.0795(5) 0.0049(3) -0.0317(4) 0.0082(3)
S1 0.0561(9) 0.1052(13) 0.1143(14) 0.0533(11) 0.0106(8) 0.0189(8)
F1 0.113(3) 0.155(4) 0.106(3) 0.030(3) 0.013(3) 0.050(3)
O1 0.130(4) 0.142(5) 0.082(3) 0.002(3) 0.044(3) 0.060(4)
N1 0.059(3) 0.161(5) 0.042(3) 0.019(3) 0.005(2) 0.003(3)
C1 0.047(3) 0.064(3) 0.033(2) 0.007(2) -0.0117(18) -0.003(2)
Cu2 0.0561(5) 0.1639(10) 0.0341(4) 0.0133(5) 0.0084(3) 0.0040(5)
S2 0.1118(16) 0.153(2) 0.0748(12) -0.0006(13) 0.0079(11) 0.0107(14)
F2 0.064(2) 0.172(4) 0.126(4) 0.016(3) 0.006(2) -0.018(3)
O2 0.087(3) 0.150(4) 0.043(2) 0.016(2) 0.015(2) 0.010(3)
N2 0.047(2) 0.044(2) 0.073(3) 0.0115(19) -0.0177(19) 0.0036(16)
C2 0.058(3) 0.080(3) 0.036(2) 0.003(2) -0.005(2) 0.009(2)
S3 0.0503(8) 0.1452(17) 0.0747(10) 0.0123(10) 0.0154(7) 0.0091(9)
F3 0.067(2) 0.159(4) 0.183(5) 0.091(4) 0.007(3) 0.044(3)
O3 0.086(4) 0.361(11) 0.059(3) 0.052(5) 0.008(3) -0.016(5)
N3 0.073(3) 0.047(2) 0.077(3) 0.017(2) -0.027(2) 0.008(2)
C3 0.065(3) 0.102(5) 0.047(3) 0.012(3) 0.013(2) 0.006(3)
F4 0.261(10) 0.215(9) 0.227(10) -0.065(8) -0.011(7) 0.065(8)
O4 0.117(4) 0.080(3) 0.067(3) 0.020(2) 0.000(2) -0.021(2)
N4 0.046(2) 0.044(2) 0.068(3) 0.0064(18) -0.0161(18) 0.0109(16)
C4 0.079(4) 0.093(4) 0.055(3) 0.001(3) 0.012(3) 0.027(3)
F5 0.131(5) 0.226(7) 0.225(8) -0.056(6) -0.040(5) 0.065(5)
O5 0.078(2) 0.0492(19) 0.072(2) 0.0022(16) -0.0153(18) 0.0096(17)
N5 0.066(3) 0.046(2) 0.071(3) 0.002(2) -0.031(2) 0.0082(19)
C5 0.073(4) 0.085(4) 0.051(3) 0.003(3) 0.005(3) 0.019(3)
F6 0.198(7) 0.285(10) 0.137(6) -0.049(6) 0.060(5) 0.034(6)
O6 0.082(3) 0.081(3) 0.132(4) 0.012(3) -0.045(3) 0.012(2)
N6 0.057(3) 0.121(4) 0.039(2) 0.007(3) 0.0110(19) 0.008(3)
C6 0.053(3) 0.070(3) 0.042(3) 0.003(2) -0.007(2) 0.002(2)
F7 0.148(4) 0.237(6) 0.082(3) 0.052(4) 0.041(3) 0.032(4)
O7 0.078(3) 0.100(3) 0.061(2) 0.001(2) -0.0200(19) 0.031(2)
N7 0.062(3) 0.130(5) 0.047(3) 0.006(3) 0.000(2) 0.002(3)
C7 0.065(3) 0.053(3) 0.046(3) 0.006(2) -0.003(2) 0.008(2)
F8 0.090(3) 0.150(5) 0.196(6) 0.063(4) -0.018(3) -0.009(3)
O8 0.051(2) 0.074(2) 0.079(2) 0.0321(19) 0.0006(17) 0.0211(16)
N8 0.069(4) 0.182(7) 0.073(4) -0.001(4) 0.004(3) 0.012(4)
C8 0.041(2) 0.050(2) 0.039(2) 0.0067(18) 0.0100(17) 0.0090(18)
F9 0.074(3) 0.192(5) 0.126(4) 0.072(3) -0.018(2) -0.004(3)
O9 0.062(2) 0.074(2) 0.107(3) 0.051(2) 0.011(2) 0.0224(19)
N9 0.122(6) 0.133(6) 0.144(7) 0.059(5) 0.010(5) 0.019(5)
C9 0.046(3) 0.058(3) 0.051(3) 0.016(2) 0.011(2) 0.012(2)
O10 0.111(3) 0.061(2) 0.095(3) -0.002(2) -0.005(3) 0.026(2)
C10 0.051(3) 0.067(3) 0.064(3) 0.022(3) 0.008(2) 0.018(2)
O11 0.084(3) 0.069(2) 0.081(3) 0.013(2) -0.012(2) 0.0074(19)
C11 0.059(3) 0.070(3) 0.044(3) 0.007(2) -0.007(2) 0.023(2)
O12 0.0466(18) 0.090(2) 0.0432(18) -0.0043(17) -0.0153(14) 0.0183(16)
C12 0.053(3) 0.077(3) 0.046(3) 0.003(2) 0.001(2) 0.019(2)
O13 0.0406(17) 0.0483(17) 0.071(2) -0.0040(15) -0.0189(15) 0.0078(13)
C13 0.054(3) 0.065(3) 0.034(2) 0.011(2) 0.0076(19) 0.017(2)
O14 0.0357(18) 0.069(2) 0.105(3) -0.033(2) -0.0071(17) 0.0091(15)
C14 0.057(3) 0.058(3) 0.043(2) -0.003(2) 0.008(2) 0.014(2)
O15 0.058(2) 0.066(2) 0.106(3) 0.040(2) -0.004(2) 0.0078(17)
C15 0.044(2) 0.056(3) 0.052(3) 0.010(2) -0.0061(19) 0.014(2)
O16 0.057(2) 0.067(2) 0.064(2) 0.0232(17) 0.0049(16) 0.0298(16)
C16 0.060(3) 0.049(3) 0.040(2) 0.0019(19) 0.001(2) 0.012(2)
O17 0.085(3) 0.093(3) 0.067(2) 0.012(2) -0.006(2) 0.046(2)
C17 0.065(3) 0.055(3) 0.058(3) 0.002(2) -0.019(2) 0.006(2)
O18 0.0283(15) 0.072(2) 0.0364(15) 0.0035(13) 0.0030(11) 0.0156(13)
C18 0.070(3) 0.065(3) 0.064(3) 0.012(3) -0.007(3) -0.009(3)
O19 0.0389(16) 0.070(2) 0.0294(14) 0.0052(13) -0.0009(11) 0.0100(14)
C19 0.084(4) 0.080(4) 0.052(3) 0.024(3) -0.001(3) 0.008(3)
O20 0.0401(16) 0.070(2) 0.0334(16) 0.0038(15) -0.0071(12) 0.0012(14)
C20 0.058(3) 0.061(3) 0.060(3) 0.016(2) -0.007(2) 0.010(2)
O21 0.053(2) 0.165(4) 0.0373(18) 0.009(2) 0.0088(15) 0.015(2)
C21 0.074(3) 0.073(3) 0.045(3) 0.015(2) -0.003(2) 0.026(3)
O22 0.073(3) 0.184(5) 0.046(2) 0.009(3) -0.003(2) 0.005(3)
C22 0.198(10) 0.119(7) 0.133(7) -0.005(6) 0.059(7) 0.087(7)
O23 0.074(3) 0.100(4) 0.224(7) -0.005(4) -0.018(4) 0.014(3)
C23 0.075(5) 0.290(13) 0.044(4) 0.059(5) 0.002(3) -0.003(6)
O24 0.078(3) 0.086(3) 0.134(4) 0.033(3) 0.018(3) 0.029(2)
C24 0.059(4) 0.211(9) 0.055(4) 0.047(5) 0.009(3) 0.008(4)
O25 0.080(4) 0.428(13) 0.121(5) 0.147(7) 0.035(3) 0.097(6)
C25 0.100(6) 0.271(13) 0.063(5) 0.025(6) 0.009(4) -0.012(7)
O26 0.106(4) 0.134(4) 0.082(3) 0.044(3) 0.010(3) 0.008(3)
C26 0.092(6) 0.309(15) 0.061(5) 0.028(7) 0.004(4) -0.025(7)
O27 0.141(6) 0.248(9) 0.132(6) -0.059(6) 0.001(5) 0.018(6)
C27 0.086(5) 0.149(7) 0.048(3) 0.008(4) 0.014(3) 0.005(4)
O28 0.260(9) 0.190(7) 0.083(4) 0.045(4) 0.043(5) 0.043(6)
C28 0.087(5) 0.137(6) 0.064(4) 0.007(4) 0.028(3) -0.013(4)
O29 0.073(3) 0.114(4) 0.062(2) -0.006(2) 0.0095(19) 0.013(2)
C29 0.097(5) 0.162(8) 0.103(6) -0.019(5) -0.043(5) 0.047(5)
O30 0.053(2) 0.177(5) 0.104(4) 0.027(3) 0.011(2) 0.006(3)
C30 0.076(4) 0.071(4) 0.067(3) 0.026(3) 0.005(3) 0.031(3)
O31 0.068(3) 0.139(4) 0.114(4) -0.021(3) 0.032(3) 0.014(3)
C31 0.051(3) 0.060(3) 0.066(3) 0.023(2) -0.001(2) 0.016(2)
C32 0.048(3) 0.064(3) 0.091(4) 0.032(3) -0.009(3) 0.009(2)
C33 0.059(3) 0.061(3) 0.083(4) 0.027(3) -0.007(3) 0.006(2)
C34 0.049(3) 0.058(3) 0.072(3) 0.010(2) -0.001(2) 0.013(2)
C35 0.062(3) 0.054(3) 0.075(3) 0.027(3) 0.003(3) 0.020(2)
C36 0.277(16) 0.205(12) 0.108(7) 0.096(8) -0.059(8) -0.137(11)
C37 0.071(4) 0.076(4) 0.080(4) 0.010(3) -0.016(3) 0.014(3)
C38 0.079(4) 0.063(3) 0.081(4) 0.005(3) -0.020(3) 0.010(3)
C39 0.083(4) 0.056(3) 0.077(4) 0.012(3) -0.014(3) 0.002(3)
C40 0.085(4) 0.051(3) 0.071(4) 0.009(3) -0.027(3) 0.008(3)
C41 0.078(4) 0.086(4) 0.071(4) 0.012(3) -0.017(3) -0.010(3)
C42 0.096(5) 0.086(4) 0.076(4) 0.011(3) -0.011(3) -0.002(4)
C43 0.0216(18) 0.052(2) 0.039(2) 0.0080(17) 0.0031(15) 0.0177(16)
C44 0.031(2) 0.061(3) 0.043(2) 0.0071(19) -0.0017(17) 0.0191(18)
C45 0.038(2) 0.060(3) 0.038(2) -0.005(2) -0.0078(17) 0.0149(19)
C46 0.034(2) 0.046(2) 0.059(3) -0.007(2) -0.0119(19) 0.0122(18)
C47 0.037(2) 0.041(2) 0.055(3) 0.0124(19) -0.0090(19) 0.0093(17)
C48 0.0260(19) 0.047(2) 0.042(2) 0.0076(17) -0.0048(16) 0.0119(16)
C49 0.028(2) 0.051(2) 0.041(2) 0.0108(18) 0.0017(16) 0.0128(17)
C50 0.033(2) 0.054(2) 0.0290(19) 0.0107(17) 0.0018(15) 0.0117(17)
C51 0.039(2) 0.053(3) 0.057(3) 0.017(2) -0.0024(19) 0.0097(19)
C52 0.052(3) 0.058(3) 0.058(3) 0.022(2) 0.000(2) 0.012(2)
C53 0.047(3) 0.061(3) 0.052(3) 0.020(2) 0.000(2) 0.027(2)
C54 0.037(2) 0.058(3) 0.044(2) 0.013(2) 0.0030(17) 0.0182(19)
C55 0.036(2) 0.051(2) 0.0267(19) 0.0070(16) 0.0030(15) 0.0143(17)
C56 0.028(2) 0.051(2) 0.033(2) 0.0040(17) -0.0018(15) 0.0137(16)
C57 0.026(2) 0.042(2) 0.037(2) 0.0038(17) -0.0044(15) 0.0033(15)
C58 0.029(2) 0.051(2) 0.030(2) 0.0068(17) -0.0035(15) 0.0080(16)
C59 0.034(2) 0.053(2) 0.037(2) -0.0019(18) -0.0021(17) 0.0091(18)
C60 0.032(2) 0.054(2) 0.030(2) 0.0084(17) -0.0051(15) 0.0042(17)
C61 0.029(2) 0.054(2) 0.032(2) 0.0047(17) -0.0066(15) 0.0056(17)
C62 0.028(2) 0.044(2) 0.039(2) 0.0075(17) -0.0023(16) 0.0088(16)
C63 0.028(2) 0.047(2) 0.037(2) 0.0107(17) -0.0006(15) 0.0094(16)
C64 0.273(15) 0.329(17) 0.066(5) 0.096(8) -0.097(7) -0.206(14)
C65 0.045(3) 0.058(3) 0.060(3) -0.009(2) -0.006(2) 0.005(2)
C66 0.038(2) 0.052(3) 0.061(3) -0.003(2) -0.010(2) 0.0051(19)
C67 0.047(3) 0.075(4) 0.087(4) -0.024(3) -0.014(3) 0.011(2)
C68 0.038(3) 0.065(3) 0.097(4) -0.008(3) -0.011(3) 0.012(2)
C69 0.052(3) 0.051(3) 0.067(3) -0.001(2) -0.010(2) 0.013(2)
C70 0.040(2) 0.044(2) 0.066(3) 0.001(2) -0.006(2) 0.0104(18)
C71 0.062(4) 0.072(4) 0.177(8) 0.052(5) 0.001(4) 0.000(3)
C72 0.051(3) 0.061(3) 0.064(3) 0.009(2) 0.000(2) 0.019(2)
C73 0.057(3) 0.049(3) 0.064(3) 0.007(2) -0.010(2) 0.007(2)
C74 0.082(4) 0.060(3) 0.075(4) -0.001(3) -0.019(3) 0.032(3)
C75 0.086(4) 0.070(4) 0.080(4) 0.000(3) -0.028(3) 0.021(3)
C76 0.087(4) 0.055(3) 0.083(4) 0.012(3) -0.010(3) 0.025(3)
C77 0.071(4) 0.081(4) 0.064(3) 0.014(3) -0.007(3) 0.028(3)
C78 0.032(2) 0.059(3) 0.049(2) -0.001(2) 0.0033(18) 0.0132(18)
C79 0.032(2) 0.079(3) 0.036(2) 0.018(2) -0.0016(17) 0.015(2)
C80 0.038(2) 0.083(3) 0.035(2) 0.016(2) -0.0002(17) 0.012(2)
C81 0.046(3) 0.077(3) 0.049(3) 0.006(2) 0.009(2) 0.015(2)
C82 0.057(3) 0.106(4) 0.039(3) 0.000(3) 0.008(2) 0.020(3)
C83 0.078(4) 0.101(4) 0.048(3) 0.023(3) 0.008(3) 0.012(3)
C84 0.066(3) 0.087(4) 0.041(3) 0.007(3) -0.001(2) 0.003(3)
C85 0.055(3) 0.137(6) 0.042(3) 0.026(3) 0.010(2) 0.013(3)
C86 0.057(4) 0.154(7) 0.077(4) -0.006(4) 0.005(3) 0.018(4)
C87 0.060(4) 0.161(8) 0.094(5) 0.015(5) 0.013(3) 0.016(4)
C88 0.058(4) 0.140(6) 0.060(3) 0.033(4) -0.001(3) 0.008(4)
C89 0.125(7) 0.153(8) 0.097(6) -0.012(6) -0.017(5) 0.027(6)
C94 0.098(6) 0.154(8) 0.164(9) 0.103(7) 0.032(6) 0.020(6)
C95 0.139(10) 0.259(16) 0.217(14) 0.106(12) 0.061(10) 0.010(10)
C90 0.066(5) 0.166(9) 0.136(8) 0.046(7) -0.001(5) -0.019(5)
C96 0.234(18) 0.42(3) 0.37(3) 0.30(3) 0.182(19) 0.15(2)
C97 0.160(11) 0.210(13) 0.175(11) 0.116(10) -0.011(9) -0.022(10)
C98 0.124(9) 0.170(10) 0.312(18) 0.129(12) 0.021(10) 0.049(8)
C99 0.087(5) 0.092(5) 0.118(6) 0.045(5) -0.013(4) 0.008(4)
C100 0.202(15) 0.153(11) 0.156(12) -0.024(9) 0.023(11) 0.051(11)
C101 0.067(4) 0.160(7) 0.062(4) -0.009(4) 0.005(3) 0.011(4)
C102 0.143(7) 0.127(6) 0.081(5) 0.006(5) -0.039(5) 0.040(5)
C103 0.090(5) 0.147(7) 0.072(4) -0.007(5) -0.002(4) 0.045(5)
C104 0.069(5) 0.179(9) 0.109(6) 0.000(6) 0.008(4) 0.031(5)
C105 0.142(10) 0.35(2) 0.145(10) 0.129(13) -0.001(8) -0.049(11)
O124 0.141(5) 0.137(5) 0.144(5) 0.059(4) 0.025(4) 0.028(4)

loop_
_atom_type_symbol
_atom_type_description
_atom_type_scat_dispersion_real
_atom_type_scat_dispersion_imag
_atom_type_scat_source
C C 0.0181 0.0091 'International Tables Vol C Tables 4.2.6.8 and 6.1.1.4'
H H 0.0000 0.0000 'International Tables Vol C Tables 4.2.6.8 and 6.1.1.4'
N N 0.0311 0.0180 'International Tables Vol C Tables 4.2.6.8 and 6.1.1.4'
O O 0.0492 0.0322 'International Tables Vol C Tables 4.2.6.8 and 6.1.1.4'
Cu Cu -1.9646 0.5888 'International Tables Vol C Tables 4.2.6.8 and 6.1.1.4'
S S 0.3331 0.5567 'International Tables Vol C Tables 4.2.6.8 and 6.1.1.4'
F F 0.0727 0.0534 'International Tables Vol C Tables 4.2.6.8 and 6.1.1.4'

loop_
_geom_angle_atom_site_label_1
_geom_angle_atom_site_label_2
_geom_angle_atom_site_label_3
_geom_angle
_geom_angle_site_symmetry_1
_geom_angle_site_symmetry_3
N2 Cu1 N4 89.94(15) . .
N2 Cu1 N5 176.34(19) . 2_866
N4 Cu1 N5 90.49(15) . 2_866
N2 Cu1 N3 89.44(15) . 1_545
N4 Cu1 N3 176.2(2) . 1_545
N5 Cu1 N3 90.38(16) 2_866 1_545
N2 Cu1 O11 91.48(16) . .
N4 Cu1 O11 89.07(16) . .
N5 Cu1 O11 92.16(17) 2_866 .
N3 Cu1 O11 87.20(18) 1_545 .
N2 Cu1 O10 88.98(17) . .
N4 Cu1 O10 89.95(16) . .
N5 Cu1 O10 87.38(18) 2_866 .
N3 Cu1 O10 93.79(18) 1_545 .
O11 Cu1 O10 178.91(15) . .
O25 S1 O24 120.9(5) . .
O25 S1 O23 113.8(6) . .
O24 S1 O23 111.6(3) . .
O25 S1 C99 101.2(4) . .
O24 S1 C99 104.3(3) . .
O23 S1 C99 102.0(4) . .
C4 O1 C22 116.0(5) . .
C27 N1 C26 116.0(6) . .
C27 N1 Cu2 121.6(4) . 2_875
C26 N1 Cu2 118.4(5) . 2_875
C2 C1 C6 114.5(5) . .
C2 C1 C21 120.0(5) . .
C6 C1 C21 125.4(4) . .
O21 Cu2 N6 92.81(17) . .
O21 Cu2 O22 176.5(2) . .
N6 Cu2 O22 89.60(19) . .
O21 Cu2 N1 90.19(18) . 2_875
N6 Cu2 N1 176.7(2) . 2_875
O22 Cu2 N1 87.34(19) . 2_875
O21 Cu2 O26 91.0(2) . .
N6 Cu2 O26 90.2(2) . .
O22 Cu2 O26 86.5(2) . .
N1 Cu2 O26 88.5(2) 2_875 .
O21 Cu2 O29 91.74(18) . .
N6 Cu2 O29 91.26(19) . .
O22 Cu2 O29 90.7(2) . .
N1 Cu2 O29 89.9(2) 2_875 .
O26 Cu2 O29 176.82(17) . .
O27 S2 O28 116.6(6) . .
O27 S2 O26 110.9(5) . .
O28 S2 O26 117.5(4) . .
O27 S2 C100 102.3(7) . .
O28 S2 C100 105.5(7) . .
O26 S2 C100 101.4(7) . .
C23 O2 C3 117.2(5) . .
C33 N2 C34 118.3(4) . .
C33 N2 Cu1 121.5(3) . .
C34 N2 Cu1 120.2(3) . .
C3 C2 C1 124.2(5) . .
O30 S3 O31 115.6(3) . .
O30 S3 O29 116.1(3) . .
O31 S3 O29 113.6(3) . .
O30 S3 C90 103.0(3) . .
O31 S3 C90 104.5(5) . .
O29 S3 C90 101.5(4) . .
C40 N3 C41 118.0(5) . .
C40 N3 Cu1 121.5(4) . 1_565
C41 N3 Cu1 120.4(4) . 1_565
C4 C3 C2 120.5(5) . .
C4 C3 O2 120.3(6) . .
C2 C3 O2 119.1(6) . .
C18 O4 C36 115.3(5) . .
C68 N4 C69 118.5(4) . .
C68 N4 Cu1 119.5(3) . .
C69 N4 Cu1 121.9(3) . .
O1 C4 C3 116.3(5) . .
O1 C4 C5 125.8(6) . .
C3 C4 C5 117.8(5) . .
C37 O5 C17 116.9(4) . .
C76 N5 C75 116.6(5) . .
C76 N5 Cu1 122.7(4) . 2_866
C75 N5 Cu1 120.6(4) . 2_866
C6 C5 C4 121.3(6) . .
C82 N6 C83 118.9(4) . .
C82 N6 Cu2 121.9(4) . .
C83 N6 Cu2 118.8(4) . .
C5 C6 C1 121.5(5) . .
C5 C6 C7 117.3(5) . .
C1 C6 C7 121.1(5) . .
C11 O7 C29 115.4(5) . .
C85 N7 C88 112.3(6) . .
C85 N7 C89 122.5(6) . .
C88 N7 C89 124.4(6) . .
C8 C7 C6 112.0(4) . .
C30 O8 C10 116.1(4) . .
C101 N8 C104 116.8(8) . .
C101 N8 C105 120.2(8) . .
C104 N8 C105 121.5(9) . .
C9 C8 C13 118.1(4) . .
C9 C8 C7 118.5(4) . .
C13 C8 C7 123.4(4) . .
C94 N9 C97 116.9(10) . .
C94 N9 C98 122.1(9) . .
C97 N9 C98 120.5(10) . .
C10 C9 C8 122.9(5) . .
C9 C10 C11 121.3(5) . .
C9 C10 O8 118.6(5) . .
C11 C10 O8 119.9(4) . .
O7 C11 C10 116.8(4) . .
O7 C11 C12 125.3(5) . .
C10 C11 C12 118.0(4) . .
C64 O12 C45 117.4(5) . .
C11 C12 C13 120.8(5) . .
C65 O13 C46 115.3(3) . .
C8 C13 C12 118.9(4) . .
C8 C13 C14 125.3(4) . .
C12 C13 C14 115.8(4) . .
C15 C14 C13 114.7(4) . .
C52 O15 C71 117.0(4) . .
C16 C15 C20 117.1(4) . .
C16 C15 C14 120.7(4) . .
C20 C15 C14 122.1(4) . .
C72 O16 C53 115.7(4) . .
C15 C16 C17 122.8(4) . .
C16 C17 C18 121.3(4) . .
C16 C17 O5 119.5(4) . .
C18 C17 O5 119.1(5) . .
C59 O18 C78 116.4(3) . .
O4 C18 C17 116.5(5) . .
O4 C18 C19 126.1(5) . .
C17 C18 C19 117.5(5) . .
C79 O19 C60 115.7(3) . .
C20 C19 C18 121.0(5) . .
C19 C20 C15 120.3(5) . .
C19 C20 C21 116.3(5) . .
C15 C20 C21 123.4(4) . .
C85 O21 Cu2 134.8(5) . .
C1 C21 C20 114.2(4) . .
C101 O22 Cu2 138.2(6) . .
O3 C23 O2 122.4(6) . .
O3 C23 C24 123.5(7) . .
O2 C23 C24 111.4(6) . .
C28 C24 C25 116.2(6) . .
C28 C24 C23 124.8(6) . .
C25 C24 C23 118.1(6) . .
C26 C25 C24 119.2(8) . .
S2 O26 Cu2 145.3(3) . .
C25 C26 N1 120.2(9) . .
N1 C27 C28 124.0(7) . .
C24 C28 C27 121.3(7) . .
S3 O29 Cu2 136.3(3) . .
O9 C30 O8 125.2(5) . .
O9 C30 C31 124.2(5) . .
O8 C30 C31 110.5(4) . .
C35 C31 C32 119.5(4) . .
C35 C31 C30 119.1(4) . .
C32 C31 C30 121.4(5) . .
C33 C32 C31 118.4(5) . .
N2 C33 C32 122.9(5) . .
N2 C34 C35 121.4(5) . .
C31 C35 C34 119.5(5) . .
O6 C37 O5 125.1(6) . .
O6 C37 C38 125.8(6) . .
O5 C37 C38 109.1(5) . .
C39 C38 C42 119.3(5) . .
C39 C38 C37 123.0(6) . .
C42 C38 C37 117.7(6) . .
C38 C39 C40 119.6(5) . .
N3 C40 C39 121.6(5) . .
C42 C41 N3 124.0(6) . .
C41 C42 C38 117.3(6) . .
C44 C43 C48 119.7(4) . .
C44 C43 C63 118.0(4) . .
C48 C43 C63 122.2(3) . .
C45 C44 C43 121.8(4) . .
O12 C45 C46 116.0(4) . .
O12 C45 C44 126.1(4) . .
C46 C45 C44 117.8(4) . .
C47 C46 C45 122.3(4) . .
C47 C46 O13 119.7(4) . .
C45 C46 O13 118.0(4) . .
C46 C47 C48 120.4(4) . .
C47 C48 C43 118.0(4) . .
C47 C48 C49 118.3(4) . .
C43 C48 C49 123.5(3) . .
C48 C49 C50 114.6(3) . .
C55 C50 C51 120.4(4) . .
C55 C50 C49 122.8(4) . .
C51 C50 C49 116.8(3) . .
C52 C51 C50 121.2(4) . .
C51 C52 O15 125.4(4) . .
C51 C52 C53 118.6(4) . .
O15 C52 C53 116.0(4) . .
C54 C53 C52 120.7(4) . .
C54 C53 O16 119.3(4) . .
C52 C53 O16 120.0(4) . .
C53 C54 C55 121.4(4) . .
C50 C55 C54 117.7(4) . .
C50 C55 C56 124.2(3) . .
C54 C55 C56 118.1(3) . .
C57 C56 C55 114.7(3) . .
C62 C57 C58 119.1(4) . .
C62 C57 C56 123.4(3) . .
C58 C57 C56 117.5(3) . .
C59 C58 C57 122.1(4) . .
O18 C59 C58 126.3(4) . .
O18 C59 C60 116.7(4) . .
C58 C59 C60 117.0(4) . .
C61 C60 C59 122.3(4) . .
C61 C60 O19 119.6(3) . .
C59 C60 O19 118.1(4) . .
C60 C61 C62 120.9(4) . .
C61 C62 C57 118.6(3) . .
C61 C62 C63 117.9(3) . .
C57 C62 C63 123.4(3) . .
C43 C63 C62 110.2(3) . .
O14 C65 O13 124.6(4) . .
O14 C65 C66 124.1(4) . .
O13 C65 C66 111.3(4) . .
C70 C66 C67 120.3(4) . .
C70 C66 C65 121.3(4) . .
C67 C66 C65 118.4(4) . .
C68 C67 C66 117.7(5) . .
N4 C68 C67 123.2(5) . .
N4 C69 C70 122.6(4) . .
C69 C70 C66 117.6(4) . .
O17 C72 O16 123.6(5) . .
O17 C72 C73 124.9(5) . .
O16 C72 C73 111.5(4) . .
C77 C73 C74 120.4(5) . .
C77 C73 C72 122.2(5) . .
C74 C73 C72 117.4(5) . .
C75 C74 C73 117.1(5) . .
N5 C75 C74 124.4(6) . .
N5 C76 C77 125.2(6) . .
C73 C77 C76 116.3(5) . .
O20 C79 O19 125.0(4) . .
O20 C79 C80 124.4(4) . .
O19 C79 C80 110.6(4) . .
C81 C80 C84 120.5(4) . .
C81 C80 C79 122.7(4) . .
C84 C80 C79 116.9(5) . .
C82 C81 C80 117.5(5) . .
N6 C82 C81 122.9(5) . .
N6 C83 C84 121.3(6) . .
C83 C84 C80 118.8(5) . .
O21 C85 N7 122.9(6) . .
O21 C85 C86 126.8(6) . .
N7 C85 C86 110.2(5) . .
C85 C86 C87 103.6(6) . .
C88 C87 C86 105.1(7) . .
N7 C88 C87 104.0(5) . .
O124 C94 N9 128.2(9) . .
O124 C94 C95 124.3(10) . .
N9 C94 C95 107.4(8) . .
C94 C95 C96 104.6(12) . .
F9 C90 F7 106.2(8) . .
F9 C90 F8 107.3(9) . .
F7 C90 F8 103.3(7) . .
F9 C90 S3 113.9(6) . .
F7 C90 S3 113.3(8) . .
F8 C90 S3 112.0(7) . .
C97 C96 C95 105.8(11) . .
N9 C97 C96 103.9(10) . .
F3 C99 F1 107.1(7) . .
F3 C99 F2 107.5(6) . .
F1 C99 F2 105.9(6) . .
F3 C99 S1 114.1(5) . .
F1 C99 S1 110.3(5) . .
F2 C99 S1 111.4(6) . .
F4 C100 F6 102.4(11) . .
F4 C100 F5 104.0(13) . .
F6 C100 F5 101.2(12) . .
F4 C100 S2 118.7(13) . .
F6 C100 S2 114.6(12) . .
F5 C100 S2 113.8(9) . .
O22 C101 N8 124.0(8) . .
O22 C101 C102 129.7(8) . .
N8 C101 C102 106.3(7) . .
C101 C102 C103 106.9(8) . .
C104 C103 C102 105.4(7) . .
N8 C104 C103 101.1(8) . .
N13 C91 C92 110.5(14) . .
N13 C91 O107 109.3(14) . .
C92 C91 O107 138.5(12) . .
C91 C92 C93 106.7(10) . .
C108 C93 C92 105.4(14) . .
C91 N13 C106 140.3(19) . .
C91 N13 C108 111.4(17) . .
C106 N13 C108 106.3(16) . .
C93 C108 N13 100.8(16) . .

loop_
_geom_bond_atom_site_label_1
_geom_bond_atom_site_label_2
_geom_bond_distance
_geom_bond_site_symmetry_2
Cu1 N2 2.013(4) .
Cu1 N4 2.020(4) .
Cu1 N5 2.022(4) 2_866
Cu1 N3 2.026(4) 1_545
Cu1 O11 2.392(5) .
Cu1 O10 2.432(5) .
S1 O25 1.327(6) .
S1 O24 1.386(4) .
S1 O23 1.518(6) .
S1 C99 1.810(8) .
F1 C99 1.341(9) .
O1 C4 1.369(7) .
O1 C22 1.510(10) .
N1 C27 1.278(8) .
N1 C26 1.377(11) .
N1 Cu2 2.008(5) 2_875
C1 C2 1.390(7) .
C1 C6 1.420(7) .
C1 C21 1.467(7) .
Cu2 O21 1.983(4) .
Cu2 N6 1.986(4) .
Cu2 O22 1.991(5) .
Cu2 N1 2.008(5) 2_875
Cu2 O26 2.321(6) .
Cu2 O29 2.342(5) .
S2 O27 1.377(8) .
S2 O28 1.392(6) .
S2 O26 1.412(6) .
S2 C100 1.646(15) .
F2 C99 1.343(9) .
O2 C23 1.313(8) .
O2 C3 1.416(6) .
N2 C33 1.343(7) .
N2 C34 1.356(6) .
C2 C3 1.384(8) .
S3 O30 1.433(5) .
S3 O31 1.450(5) .
S3 O29 1.478(5) .
S3 C90 1.785(10) .
F3 C99 1.269(8) .
O3 C23 1.203(8) .
N3 C40 1.317(7) .
N3 C41 1.362(7) .
N3 Cu1 2.026(4) 1_565
C3 C4 1.370(9) .
F4 C100 1.291(15) .
O4 C18 1.362(6) .
O4 C36 1.447(10) .
N4 C68 1.324(6) .
N4 C69 1.361(6) .
C4 C5 1.398(8) .
F5 C100 1.420(16) .
O5 C37 1.346(7) .
O5 C17 1.421(6) .
N5 C76 1.300(7) .
N5 C75 1.339(7) .
N5 Cu1 2.022(4) 2_866
C5 C6 1.391(7) .
F6 C100 1.385(16) .
O6 C37 1.208(7) .
N6 C82 1.340(8) .
N6 C83 1.367(8) .
C6 C7 1.505(7) .
F7 C90 1.342(12) .
O7 C11 1.355(6) .
O7 C29 1.460(9) .
N7 C85 1.299(8) .
N7 C88 1.451(8) .
N7 C89 1.486(10) .
C7 C8 1.501(6) .
F8 C90 1.359(11) .
O8 C30 1.367(7) .
O8 C10 1.415(6) .
N8 C101 1.316(10) .
N8 C104 1.419(10) .
N8 C105 1.518(15) .
C8 C9 1.387(6) .
C8 C13 1.390(6) .
F9 C90 1.319(8) .
O9 C30 1.193(6) .
N9 C94 1.290(11) .
N9 C97 1.435(13) .
N9 C98 1.477(13) .
C9 C10 1.349(7) .
C10 C11 1.364(7) .
C11 C12 1.409(7) .
O12 C64 1.285(9) .
O12 C45 1.372(5) .
C12 C13 1.417(7) .
O13 C65 1.341(6) .
O13 C46 1.427(5) .
C13 C14 1.498(6) .
O14 C65 1.205(6) .
C14 C15 1.497(6) .
O15 C52 1.388(6) .
O15 C71 1.427(7) .
C15 C16 1.378(6) .
C15 C20 1.433(7) .
O16 C72 1.336(6) .
O16 C53 1.410(5) .
C16 C17 1.379(7) .
O17 C72 1.189(6) .
C17 C18 1.391(7) .
O18 C59 1.367(5) .
O18 C78 1.427(5) .
C18 C19 1.421(8) .
O19 C79 1.359(5) .
O19 C60 1.408(5) .
C19 C20 1.396(7) .
O20 C79 1.188(5) .
C20 C21 1.492(7) .
O21 C85 1.282(7) .
O22 C101 1.254(8) .
C23 C24 1.487(8) .
C24 C28 1.295(9) .
C24 C25 1.407(11) .
C25 C26 1.372(11) .
C27 C28 1.362(8) .
C30 C31 1.490(7) .
C31 C35 1.369(7) .
C31 C32 1.387(7) .
C32 C33 1.375(7) .
C34 C35 1.383(7) .
C37 C38 1.465(8) .
C38 C39 1.360(8) .
C38 C42 1.406(9) .
C39 C40 1.410(8) .
C41 C42 1.361(8) .
C43 C44 1.383(6) .
C43 C48 1.410(6) .
C43 C63 1.512(5) .
C44 C45 1.381(6) .
C45 C46 1.377(7) .
C46 C47 1.368(6) .
C47 C48 1.399(6) .
C48 C49 1.511(5) .
C49 C50 1.514(5) .
C50 C55 1.384(6) .
C50 C51 1.401(6) .
C51 C52 1.367(6) .
C52 C53 1.394(7) .
C53 C54 1.367(6) .
C54 C55 1.405(6) .
C55 C56 1.511(6) .
C56 C57 1.511(5) .
C57 C62 1.403(5) .
C57 C58 1.408(6) .
C58 C59 1.379(6) .
C59 C60 1.399(6) .
C60 C61 1.362(6) .
C61 C62 1.391(5) .
C62 C63 1.530(5) .
C65 C66 1.499(6) .
C66 C70 1.387(6) .
C66 C67 1.394(7) .
C67 C68 1.378(7) .
C69 C70 1.376(6) .
C72 C73 1.497(7) .
C73 C77 1.378(8) .
C73 C74 1.383(7) .
C74 C75 1.368(8) .
C76 C77 1.393(7) .
C79 C80 1.499(6) .
C80 C81 1.385(7) .
C80 C84 1.390(7) .
C81 C82 1.383(7) .
C83 C84 1.372(7) .
C85 C86 1.465(9) .
C86 C87 1.497(9) .
C87 C88 1.473(11) .
C94 O124 1.217(9) .
C94 C95 1.465(15) .
C95 C96 1.546(17) .
C96 C97 1.440(19) .
C101 C102 1.419(11) .
C102 C103 1.487(11) .
C103 C104 1.476(12) .
C91 N13 1.165(17) .
C91 C92 1.406(13) .
C91 O107 1.486(18) .
C92 C93 1.530(15) .
C93 C108 1.32(2) .
C106 N13 1.39(2) .
N13 C108 1.65(2) .

loop_
_platon_squeeze_void_nr
_platon_squeeze_void_average_x
_platon_squeeze_void_average_y
_platon_squeeze_void_average_z
_platon_squeeze_void_volume
_platon_squeeze_void_count_electrons
_platon_squeeze_void_content
1 0.094 0.500 0.020 2698 543 ' '
2 0.000 0.802 0.327 6 1 ' '
3 0.000 0.198 0.673 7 1 ' '
4 0.186 0.932 0.355 34 5 ' '
5 0.813 0.068 0.645 33 4 ' '
